data_7247789
loop_
_publ_author_name
'Lamba, Manisha'
'Singh, Prasoon Raj'
'Bhatt, Shubham'
'Goswami, Avijit'

_publ_section_title
;
 Metal- and additive-free TfOH catalyzed chemoselective O- and
 S-trifluoroethylation of oxindoles, isoindolines and thio-oxindoles
;
_journal_issue 1
_journal_name_full 'Green Chemistry'
_journal_page_first 448
_journal_page_last 455
_journal_paper_doi 10.1039/D3GC03702A
_journal_volume 26
_journal_year 2024
_chemical_formula_moiety 'C23 H18 F3 N S'
_chemical_formula_sum 'C23 H18 F3 N S'
_chemical_formula_weight 397.44
_space_group_crystal_system orthorhombic
_space_group_IT_number 61
_space_group_name_Hall '-P 2ac 2ab'
_space_group_name_H-M_alt 'P b c a'
_atom_sites_solution_hydrogens geom
_atom_sites_solution_primary dual
_audit_creation_date 2023-04-19
_audit_creation_method
;
Olex2 1.5
(compiled 2022.04.07 svn.rca3783a0 for OlexSys, GUI svn.r6498)
;
_audit_update_record
;
2023-04-19 deposited with the CCDC.	2023-11-23 downloaded from the CCDC.
;
_cell_angle_alpha 90
_cell_angle_beta 90
_cell_angle_gamma 90
_cell_formula_units_Z 8
_cell_length_a 7.0705(6)
_cell_length_b 16.8461(16)
_cell_length_c 32.575(3)
_cell_measurement_reflns_used 9789
_cell_measurement_temperature 298
_cell_measurement_theta_max 26.41
_cell_measurement_theta_min 2.42
_cell_volume 3880.0(6)
_computing_cell_refinement 'SAINT V8.40B (?, 2016)'
_computing_data_reduction 'SAINT V8.40B (?, 2016)'
_computing_molecular_graphics 'Olex2 1.5 (Dolomanov et al., 2009)'
_computing_publication_material 'Olex2 1.5 (Dolomanov et al., 2009)'
_computing_structure_refinement 'SHELXL 2019/1 (Sheldrick, 2015)'
_computing_structure_solution 'SHELXT 2018/2 (Sheldrick, 2018)'
_diffrn_ambient_temperature 298
_diffrn_detector 'Bruker APEX2 area detector'
_diffrn_detector_area_resol_mean 7.9
_diffrn_detector_type 'CCD area detector'
_diffrn_measured_fraction_theta_full 0.997
_diffrn_measured_fraction_theta_max 0.997
_diffrn_measurement_device 'three-circle diffractometer'
_diffrn_measurement_device_type 'Bruker APEX-II CCD'
_diffrn_measurement_method '\f and \w scans'
_diffrn_radiation_monochromator 'mirror optics'
_diffrn_radiation_probe x-ray
_diffrn_radiation_type MoK\a
_diffrn_radiation_wavelength 0.71073
_diffrn_reflns_av_R_equivalents 0.0511
_diffrn_reflns_av_unetI/netI 0.0206
_diffrn_reflns_Laue_measured_fraction_full 0.997
_diffrn_reflns_Laue_measured_fraction_max 0.997
_diffrn_reflns_limit_h_max 8
_diffrn_reflns_limit_h_min -8
_diffrn_reflns_limit_k_max 20
_diffrn_reflns_limit_k_min -21
_diffrn_reflns_limit_l_max 40
_diffrn_reflns_limit_l_min -36
_diffrn_reflns_number 55828
_diffrn_reflns_point_group_measured_fraction_full 0.997
_diffrn_reflns_point_group_measured_fraction_max 0.997
_diffrn_reflns_theta_full 25.242
_diffrn_reflns_theta_max 26.413
_diffrn_reflns_theta_min 2.722
_diffrn_source 'microfocus sealed X-ray tube'
_diffrn_source_current 1.0
_diffrn_source_power 0.05
_diffrn_source_type 'Incoatec I\ms'
_diffrn_source_voltage 50.0
_diffrn_standards_number 0
_exptl_absorpt_coefficient_mu 0.202
_exptl_absorpt_correction_T_max 0.7454
_exptl_absorpt_correction_T_min 0.6122
_exptl_absorpt_correction_type multi-scan
_exptl_absorpt_process_details
;
SADABS-2016/2 (Bruker,2016/2) was used for absorption correction.
wR2(int) was 0.1667 before and 0.0769 after correction.
The Ratio of minimum to maximum transmission is 0.8213.
The \l/2 correction factor is Not present.
;
_exptl_crystal_colour colourless
_exptl_crystal_colour_primary colourless
_exptl_crystal_density_diffrn 1.361
_exptl_crystal_description block
_exptl_crystal_F_000 1648
_exptl_crystal_size_max 0.235
_exptl_crystal_size_mid 0.156
_exptl_crystal_size_min 0.123
_refine_diff_density_max 0.227
_refine_diff_density_min -0.269
_refine_diff_density_rms 0.044
_refine_ls_extinction_method none
_refine_ls_goodness_of_fit_ref 1.151
_refine_ls_hydrogen_treatment constr
_refine_ls_matrix_type full
_refine_ls_number_parameters 254
_refine_ls_number_reflns 3971
_refine_ls_number_restraints 0
_refine_ls_restrained_S_all 1.151
_refine_ls_R_factor_all 0.0553
_refine_ls_R_factor_gt 0.0507
_refine_ls_shift/su_max 0.000
_refine_ls_shift/su_mean 0.000
_refine_ls_structure_factor_coef Fsqd
_refine_ls_weighting_details 'w=1/[\s^2^(Fo^2^)+(0.0505P)^2^+2.1881P] where P=(Fo^2^+2Fc^2^)/3'
_refine_ls_weighting_scheme calc
_refine_ls_wR_factor_gt 0.1272
_refine_ls_wR_factor_ref 0.1296
_reflns_Friedel_coverage 0.000
_reflns_number_gt 3623
_reflns_number_total 3971
_reflns_threshold_expression 'I > 2\s(I)'
_cod_data_source_file d3gc03702a2.cif
_cod_data_source_block agml_867_0m_a
_cod_depositor_comments 'Adding full bibliography for 7247784--7247789.cif.'
_cod_original_cell_volume 3880.1(6)
_cod_database_code 7247789
_shelx_shelxl_version_number 2019/1
_shelx_space_group_comment
;
The symmetry employed for this shelxl refinement is uniquely defined
by the following loop, which should always be used as a source of
symmetry information in preference to the above space-group names.
They are only intended as comments.
;
_olex2_refinement_description
;
1.a Secondary CH2 refined with riding coordinates:
 C2(H2A,H2B)
1.b Aromatic/amide H refined with riding coordinates:
 C18(H18), C12(H12), C16(H16), C6(H6), C21(H21), C22(H22), C15(H15), C14(H14),
 C13(H13), C10(H10), C7(H7), C8(H8), C9(H9)
1.c Idealised Me refined as rotating group:
 C20(H20A,H20B,H20C)
;
_olex2_submission_special_instructions 'No special instructions were received'

loop_
_space_group_symop_operation_xyz
'x, y, z'
'-x+1/2, -y, z+1/2'
'-x, y+1/2, -z+1/2'
'x+1/2, -y+1/2, -z'
'-x, -y, -z'
'x-1/2, y, -z-1/2'
'x, -y-1/2, z-1/2'
'-x-1/2, y-1/2, z'

loop_
_atom_site_label
_atom_site_type_symbol
_atom_site_fract_x
_atom_site_fract_y
_atom_site_fract_z
_atom_site_U_iso_or_equiv
_atom_site_adp_type
_atom_site_occupancy
_atom_site_site_symmetry_order
_atom_site_calc_flag
_atom_site_refinement_flags_posn
_atom_site_refinement_flags_adp
_atom_site_refinement_flags_occupancy
_atom_site_disorder_assembly
_atom_site_disorder_group
S1 S 0.21744(8) 0.42876(3) 0.34034(2) 0.04698(17) Uani 1 1 d . . . . .
N1 N 0.4539(2) 0.33815(9) 0.38438(5) 0.0394(4) Uani 1 1 d . . . . .
F2 F 0.0981(4) 0.32071(11) 0.26784(5) 0.1006(7) Uani 1 1 d . . . . .
F1 F 0.3278(3) 0.26798(13) 0.29927(7) 0.1032(7) Uani 1 1 d . . . . .
C17 C 0.6955(3) 0.42271(10) 0.40674(6) 0.0331(4) Uani 1 1 d . . . . .
C4 C 0.5617(3) 0.47348(11) 0.38088(6) 0.0335(4) Uani 1 1 d . . . . .
C23 C 0.6249(3) 0.34553(11) 0.40710(6) 0.0357(4) Uani 1 1 d . . . . .
C11 C 0.4588(3) 0.53937(10) 0.40463(6) 0.0343(4) Uani 1 1 d . . . . .
C5 C 0.6694(3) 0.50621(12) 0.34358(6) 0.0378(4) Uani 1 1 d . . . . .
C3 C 0.4183(3) 0.40708(11) 0.36971(6) 0.0348(4) Uani 1 1 d . . . . .
C18 C 0.8626(3) 0.44060(12) 0.42671(6) 0.0384(4) Uani 1 1 d . . . . .
H18 H 0.911527 0.491815 0.425873 0.046 Uiso 1 1 calc R U . . .
F3 F 0.0527(4) 0.21707(11) 0.30340(7) 0.1224(9) Uani 1 1 d . . . . .
C12 C 0.3363(3) 0.58998(12) 0.38366(7) 0.0445(5) Uani 1 1 d . . . . .
H12 H 0.323795 0.585293 0.355346 0.053 Uiso 1 1 calc R U . . .
C16 C 0.4779(3) 0.54923(11) 0.44671(6) 0.0395(4) Uani 1 1 d . . . . .
H16 H 0.560866 0.516865 0.461213 0.047 Uiso 1 1 calc R U . . .
C6 C 0.6965(3) 0.46027(14) 0.30862(6) 0.0471(5) Uani 1 1 d . . . . .
H6 H 0.641070 0.410325 0.306805 0.056 Uiso 1 1 calc R U . . .
C19 C 0.9571(3) 0.38056(13) 0.44825(6) 0.0408(4) Uani 1 1 d . . . . .
C21 C 0.8841(3) 0.30404(12) 0.44795(7) 0.0447(5) Uani 1 1 d . . . . .
H21 H 0.948399 0.264144 0.461896 0.054 Uiso 1 1 calc R U . . .
C22 C 0.7182(3) 0.28544(12) 0.42749(7) 0.0437(5) Uani 1 1 d . . . . .
H22 H 0.671134 0.233897 0.427511 0.052 Uiso 1 1 calc R U . . .
C15 C 0.3750(3) 0.60659(13) 0.46741(7) 0.0483(5) Uani 1 1 d . . . . .
H15 H 0.389342 0.612407 0.495630 0.058 Uiso 1 1 calc R U . . .
C14 C 0.2512(3) 0.65520(13) 0.44636(8) 0.0503(5) Uani 1 1 d . . . . .
H14 H 0.180556 0.693113 0.460342 0.060 Uiso 1 1 calc R U . . .
C13 C 0.2332(3) 0.64702(13) 0.40436(8) 0.0508(5) Uani 1 1 d . . . . .
H13 H 0.151325 0.680039 0.389951 0.061 Uiso 1 1 calc R U . . .
C2 C 0.1018(3) 0.33373(14) 0.33949(7) 0.0503(5) Uani 1 1 d . . . . .
H2A H 0.138822 0.304147 0.363743 0.060 Uiso 1 1 calc R U . . .
H2B H -0.033841 0.341917 0.340810 0.060 Uiso 1 1 calc R U . . .
C20 C 1.1360(3) 0.39867(16) 0.47173(8) 0.0598(6) Uani 1 1 d . . . . .
H20A H 1.222470 0.426799 0.454283 0.090 Uiso 1 1 calc R U . . .
H20B H 1.193121 0.349947 0.480662 0.090 Uiso 1 1 calc R U . . .
H20C H 1.106115 0.430796 0.495196 0.090 Uiso 1 1 calc R U . . .
C10 C 0.7544(4) 0.58036(14) 0.34558(8) 0.0558(6) Uani 1 1 d . . . . .
H10 H 0.738943 0.611603 0.368882 0.067 Uiso 1 1 calc R U . . .
C7 C 0.8061(4) 0.48866(19) 0.27633(7) 0.0636(7) Uani 1 1 d . . . . .
H7 H 0.824205 0.457379 0.253141 0.076 Uiso 1 1 calc R U . . .
C1 C 0.1463(4) 0.28552(15) 0.30249(8) 0.0628(7) Uani 1 1 d . . . . .
C8 C 0.8872(4) 0.56215(19) 0.27843(9) 0.0695(8) Uani 1 1 d . . . . .
H8 H 0.959087 0.581057 0.256605 0.083 Uiso 1 1 calc R U . . .
C9 C 0.8623(4) 0.60820(17) 0.31300(10) 0.0722(8) Uani 1 1 d . . . . .
H9 H 0.918074 0.658119 0.314515 0.087 Uiso 1 1 calc R U . . .

loop_
_atom_site_aniso_label
_atom_site_aniso_U_11
_atom_site_aniso_U_22
_atom_site_aniso_U_33
_atom_site_aniso_U_23
_atom_site_aniso_U_13
_atom_site_aniso_U_12
S1 0.0406(3) 0.0428(3) 0.0575(3) 0.0041(2) -0.0131(2) 0.0018(2)
N1 0.0372(9) 0.0329(8) 0.0481(9) 0.0029(7) -0.0050(7) -0.0021(7)
F2 0.1513(19) 0.0907(13) 0.0598(10) 0.0042(9) -0.0365(12) -0.0036(13)
F1 0.1015(15) 0.1112(16) 0.0970(14) -0.0291(12) 0.0023(11) 0.0382(13)
C17 0.0334(9) 0.0304(9) 0.0356(9) 0.0007(7) 0.0028(7) 0.0025(7)
C4 0.0338(9) 0.0310(9) 0.0358(9) 0.0015(7) 0.0000(8) 0.0001(7)
C23 0.0353(10) 0.0316(9) 0.0401(10) 0.0002(7) -0.0007(8) 0.0007(8)
C11 0.0354(10) 0.0261(8) 0.0413(10) 0.0030(7) 0.0041(8) -0.0029(7)
C5 0.0332(9) 0.0405(10) 0.0396(10) 0.0085(8) 0.0010(8) 0.0044(8)
C3 0.0330(9) 0.0347(9) 0.0367(9) 0.0000(7) -0.0012(8) 0.0000(7)
C18 0.0340(10) 0.0390(10) 0.0423(10) 0.0003(8) 0.0029(8) -0.0037(8)
F3 0.188(3) 0.0713(12) 0.1075(15) -0.0103(11) -0.0172(16) -0.0568(14)
C12 0.0505(12) 0.0372(10) 0.0457(11) 0.0039(8) 0.0004(9) 0.0059(9)
C16 0.0414(10) 0.0339(9) 0.0434(10) 0.0013(8) 0.0008(9) 0.0001(8)
C6 0.0426(12) 0.0585(13) 0.0400(11) 0.0026(9) 0.0007(9) 0.0048(10)
C19 0.0293(9) 0.0513(12) 0.0416(10) -0.0004(9) 0.0025(8) 0.0039(8)
C21 0.0411(11) 0.0430(11) 0.0501(12) 0.0048(9) -0.0004(9) 0.0131(9)
C22 0.0471(12) 0.0309(9) 0.0530(12) 0.0030(8) -0.0018(9) 0.0040(8)
C15 0.0546(13) 0.0426(11) 0.0476(11) -0.0060(9) 0.0061(10) -0.0005(10)
C14 0.0494(12) 0.0368(10) 0.0647(14) -0.0075(10) 0.0122(11) 0.0038(9)
C13 0.0481(12) 0.0369(11) 0.0673(14) 0.0054(10) 0.0007(11) 0.0104(9)
C2 0.0360(10) 0.0551(13) 0.0599(13) 0.0031(10) -0.0068(10) -0.0083(10)
C20 0.0383(12) 0.0728(16) 0.0683(15) 0.0073(13) -0.0095(11) -0.0008(11)
C10 0.0564(14) 0.0482(13) 0.0627(14) 0.0067(11) 0.0124(11) -0.0081(11)
C7 0.0516(14) 0.098(2) 0.0413(12) 0.0084(13) 0.0073(10) 0.0109(14)
C1 0.0792(19) 0.0494(13) 0.0598(15) 0.0020(11) -0.0161(13) -0.0065(13)
C8 0.0494(14) 0.094(2) 0.0650(16) 0.0348(15) 0.0166(12) 0.0089(14)
C9 0.0596(16) 0.0611(16) 0.096(2) 0.0247(15) 0.0204(15) -0.0098(13)

loop_
_atom_type_symbol
_atom_type_description
_atom_type_scat_dispersion_real
_atom_type_scat_dispersion_imag
_atom_type_scat_source
C C 0.0033 0.0016 'International Tables Vol C Tables 4.2.6.8 and 6.1.1.4'
H H 0.0000 0.0000 'International Tables Vol C Tables 4.2.6.8 and 6.1.1.4'
F F 0.0171 0.0103 'International Tables Vol C Tables 4.2.6.8 and 6.1.1.4'
N N 0.0061 0.0033 'International Tables Vol C Tables 4.2.6.8 and 6.1.1.4'
S S 0.1246 0.1234 'International Tables Vol C Tables 4.2.6.8 and 6.1.1.4'

loop_
_geom_angle_atom_site_label_1
_geom_angle_atom_site_label_2
_geom_angle_atom_site_label_3
_geom_angle
_geom_angle_site_symmetry_1
_geom_angle_site_symmetry_3
_geom_angle_publ_flag
C3 S1 C2 101.04(10) . . ?
C3 N1 C23 106.39(16) . . ?
C23 C17 C4 107.79(16) . . ?
C18 C17 C4 131.79(17) . . ?
C18 C17 C23 120.40(17) . . ?
C17 C4 C11 114.83(15) . . ?
C17 C4 C5 109.30(15) . . ?
C17 C4 C3 97.48(14) . . ?
C11 C4 C3 109.19(15) . . ?
C5 C4 C11 111.95(15) . . ?
C5 C4 C3 113.36(15) . . ?
C17 C23 N1 112.44(16) . . ?
C22 C23 N1 126.37(18) . . ?
C22 C23 C17 121.19(18) . . ?
C12 C11 C4 119.31(17) . . ?
C16 C11 C4 122.55(17) . . ?
C16 C11 C12 118.11(18) . . ?
C6 C5 C4 121.10(18) . . ?
C10 C5 C4 120.02(19) . . ?
C10 C5 C6 118.7(2) . . ?
N1 C3 S1 123.55(15) . . ?
N1 C3 C4 115.90(16) . . ?
C4 C3 S1 120.50(13) . . ?
C17 C18 H18 120.4 . . ?
C17 C18 C19 119.10(18) . . ?
C19 C18 H18 120.4 . . ?
C11 C12 H12 119.5 . . ?
C13 C12 C11 120.9(2) . . ?
C13 C12 H12 119.5 . . ?
C11 C16 H16 119.5 . . ?
C15 C16 C11 120.91(19) . . ?
C15 C16 H16 119.5 . . ?
C5 C6 H6 119.8 . . ?
C5 C6 C7 120.3(2) . . ?
C7 C6 H6 119.8 . . ?
C18 C19 C20 120.5(2) . . ?
C21 C19 C18 119.29(18) . . ?
C21 C19 C20 120.19(19) . . ?
C19 C21 H21 119.1 . . ?
C22 C21 C19 121.90(19) . . ?
C22 C21 H21 119.1 . . ?
C23 C22 C21 118.10(19) . . ?
C23 C22 H22 120.9 . . ?
C21 C22 H22 120.9 . . ?
C16 C15 H15 119.8 . . ?
C14 C15 C16 120.3(2) . . ?
C14 C15 H15 119.8 . . ?
C15 C14 H14 120.3 . . ?
C15 C14 C13 119.4(2) . . ?
C13 C14 H14 120.3 . . ?
C12 C13 H13 119.9 . . ?
C14 C13 C12 120.3(2) . . ?
C14 C13 H13 119.9 . . ?
S1 C2 H2A 108.8 . . ?
S1 C2 H2B 108.8 . . ?
H2A C2 H2B 107.7 . . ?
C1 C2 S1 113.75(17) . . ?
C1 C2 H2A 108.8 . . ?
C1 C2 H2B 108.8 . . ?
C19 C20 H20A 109.5 . . ?
C19 C20 H20B 109.5 . . ?
C19 C20 H20C 109.5 . . ?
H20A C20 H20B 109.5 . . ?
H20A C20 H20C 109.5 . . ?
H20B C20 H20C 109.5 . . ?
C5 C10 H10 119.8 . . ?
C5 C10 C9 120.4(2) . . ?
C9 C10 H10 119.8 . . ?
C6 C7 H7 119.7 . . ?
C8 C7 C6 120.5(3) . . ?
C8 C7 H7 119.7 . . ?
F2 C1 F1 106.4(3) . . ?
F2 C1 F3 106.3(2) . . ?
F2 C1 C2 113.2(2) . . ?
F1 C1 F3 106.9(3) . . ?
F1 C1 C2 113.1(2) . . ?
F3 C1 C2 110.5(2) . . ?
C7 C8 H8 120.1 . . ?
C7 C8 C9 119.8(2) . . ?
C9 C8 H8 120.1 . . ?
C10 C9 H9 119.9 . . ?
C8 C9 C10 120.3(3) . . ?
C8 C9 H9 119.9 . . ?

loop_
_geom_bond_atom_site_label_1
_geom_bond_atom_site_label_2
_geom_bond_distance
_geom_bond_site_symmetry_2
_geom_bond_publ_flag
S1 C3 1.7507(19) . ?
S1 C2 1.798(2) . ?
N1 C23 1.423(2) . ?
N1 C3 1.281(2) . ?
F2 C1 1.320(3) . ?
F1 C1 1.321(3) . ?
C17 C4 1.528(2) . ?
C17 C23 1.393(3) . ?
C17 C18 1.382(3) . ?
C4 C11 1.536(2) . ?
C4 C5 1.536(3) . ?
C4 C3 1.553(3) . ?
C23 C22 1.379(3) . ?
C11 C12 1.394(3) . ?
C11 C16 1.387(3) . ?
C5 C6 1.390(3) . ?
C5 C10 1.388(3) . ?
C18 H18 0.9300 . ?
C18 C19 1.401(3) . ?
F3 C1 1.330(3) . ?
C12 H12 0.9300 . ?
C12 C13 1.382(3) . ?
C16 H16 0.9300 . ?
C16 C15 1.385(3) . ?
C6 H6 0.9300 . ?
C6 C7 1.391(3) . ?
C19 C21 1.389(3) . ?
C19 C20 1.509(3) . ?
C21 H21 0.9300 . ?
C21 C22 1.385(3) . ?
C22 H22 0.9300 . ?
C15 H15 0.9300 . ?
C15 C14 1.381(3) . ?
C14 H14 0.9300 . ?
C14 C13 1.381(3) . ?
C13 H13 0.9300 . ?
C2 H2A 0.9700 . ?
C2 H2B 0.9700 . ?
C2 C1 1.487(4) . ?
C20 H20A 0.9600 . ?
C20 H20B 0.9600 . ?
C20 H20C 0.9600 . ?
C10 H10 0.9300 . ?
C10 C9 1.389(3) . ?
C7 H7 0.9300 . ?
C7 C8 1.366(4) . ?
C8 H8 0.9300 . ?
C8 C9 1.379(4) . ?
C9 H9 0.9300 . ?

loop_
_geom_torsion_atom_site_label_1
_geom_torsion_atom_site_label_2
_geom_torsion_atom_site_label_3
_geom_torsion_atom_site_label_4
_geom_torsion
_geom_torsion_site_symmetry_1
_geom_torsion_site_symmetry_2
_geom_torsion_site_symmetry_3
_geom_torsion_site_symmetry_4
_geom_torsion_publ_flag
S1 C2 C1 F2 -59.4(3) . . . . ?
S1 C2 C1 F1 61.7(3) . . . . ?
S1 C2 C1 F3 -178.5(2) . . . . ?
N1 C23 C22 C21 179.81(19) . . . . ?
C17 C4 C11 C12 178.78(17) . . . . ?
C17 C4 C11 C16 -3.4(3) . . . . ?
C17 C4 C5 C6 81.7(2) . . . . ?
C17 C4 C5 C10 -93.1(2) . . . . ?
C17 C4 C3 S1 178.00(13) . . . . ?
C17 C4 C3 N1 0.2(2) . . . . ?
C17 C23 C22 C21 0.4(3) . . . . ?
C17 C18 C19 C21 2.0(3) . . . . ?
C17 C18 C19 C20 -177.68(19) . . . . ?
C4 C17 C23 N1 -0.7(2) . . . . ?
C4 C17 C23 C22 178.75(18) . . . . ?
C4 C17 C18 C19 -179.48(18) . . . . ?
C4 C11 C12 C13 176.33(19) . . . . ?
C4 C11 C16 C15 -176.50(18) . . . . ?
C4 C5 C6 C7 -175.25(19) . . . . ?
C4 C5 C10 C9 175.8(2) . . . . ?
C23 N1 C3 S1 -178.33(14) . . . . ?
C23 N1 C3 C4 -0.6(2) . . . . ?
C23 C17 C4 C11 115.51(17) . . . . ?
C23 C17 C4 C5 -117.73(17) . . . . ?
C23 C17 C4 C3 0.29(18) . . . . ?
C23 C17 C18 C19 -1.7(3) . . . . ?
C11 C4 C5 C6 -149.88(18) . . . . ?
C11 C4 C5 C10 35.3(3) . . . . ?
C11 C4 C3 S1 58.38(19) . . . . ?
C11 C4 C3 N1 -119.38(18) . . . . ?
C11 C12 C13 C14 0.5(3) . . . . ?
C11 C16 C15 C14 0.0(3) . . . . ?
C5 C4 C11 C12 53.4(2) . . . . ?
C5 C4 C11 C16 -128.76(19) . . . . ?
C5 C4 C3 S1 -67.17(19) . . . . ?
C5 C4 C3 N1 115.06(19) . . . . ?
C5 C6 C7 C8 -0.5(4) . . . . ?
C5 C10 C9 C8 -0.5(4) . . . . ?
C3 S1 C2 C1 -95.15(19) . . . . ?
C3 N1 C23 C17 0.8(2) . . . . ?
C3 N1 C23 C22 -178.6(2) . . . . ?
C3 C4 C11 C12 -73.0(2) . . . . ?
C3 C4 C11 C16 104.9(2) . . . . ?
C3 C4 C5 C6 -25.8(2) . . . . ?
C3 C4 C5 C10 159.33(19) . . . . ?
C18 C17 C4 C11 -66.5(3) . . . . ?
C18 C17 C4 C5 60.2(3) . . . . ?
C18 C17 C4 C3 178.3(2) . . . . ?
C18 C17 C23 N1 -178.94(17) . . . . ?
C18 C17 C23 C22 0.5(3) . . . . ?
C18 C19 C21 C22 -1.1(3) . . . . ?
C12 C11 C16 C15 1.4(3) . . . . ?
C16 C11 C12 C13 -1.6(3) . . . . ?
C16 C15 C14 C13 -1.1(3) . . . . ?
C6 C5 C10 C9 0.8(4) . . . . ?
C6 C7 C8 C9 0.8(4) . . . . ?
C19 C21 C22 C23 -0.1(3) . . . . ?
C15 C14 C13 C12 0.9(4) . . . . ?
C2 S1 C3 N1 0.4(2) . . . . ?
C2 S1 C3 C4 -177.18(15) . . . . ?
C20 C19 C21 C22 178.6(2) . . . . ?
C10 C5 C6 C7 -0.3(3) . . . . ?
C7 C8 C9 C10 -0.3(4) . . . . ?
